data_7060701
loop_
_publ_author_name
'Yin, Zhaoyang'
'Dong, Yaqun'
'Zeng, Zhiwei'
'Huang, Wei'
'Tang, Yongxing'

_publ_section_title
;
 Crystal Structures and Properties of High-nitrogen Energetic Salts Based
 on (Z)-1,1-diamino-2-nitro-2-(1H-tetrazol-5-yl)ethene
;
_journal_name_full 'New Journal of Chemistry'
_journal_paper_doi 10.1039/D1NJ01751A
_journal_year 2021
_chemical_formula_sum 'C4 H13 N11 O2'
_chemical_formula_weight 247.25
_space_group_crystal_system monoclinic
_space_group_IT_number 4
_space_group_name_Hall 'P 2yb'
_space_group_name_H-M_alt 'P 1 21 1'
_atom_sites_solution_hydrogens mixed
_audit_creation_method SHELXL-2016/6
_audit_update_record
;
2021-03-01 deposited with the CCDC.	2021-05-27 downloaded from the CCDC.
;
_cell_angle_alpha 90
_cell_angle_beta 90.672(8)
_cell_angle_gamma 90
_cell_formula_units_Z 2
_cell_length_a 3.668(3)
_cell_length_b 12.731(9)
_cell_length_c 10.435(7)
_cell_measurement_reflns_used 1028
_cell_measurement_temperature 296(2)
_cell_measurement_theta_max 23.00
_cell_measurement_theta_min 2.52
_cell_volume 487.3(6)
_computing_structure_refinement 'SHELXL-2016/6 (Sheldrick, 2016)'
_computing_structure_solution 'SHELXT 2014/5 (Sheldrick, 2014)'
_diffrn_ambient_temperature 296(2)
_diffrn_measured_fraction_theta_full 0.998
_diffrn_measured_fraction_theta_max 0.996
_diffrn_measurement_device_type 'Bruker APEX-II CCD'
_diffrn_measurement_method '\f and \w scans'
_diffrn_radiation_type MoK\a
_diffrn_radiation_wavelength 0.71073
_diffrn_reflns_av_R_equivalents 0.0401
_diffrn_reflns_av_unetI/netI 0.0681
_diffrn_reflns_Laue_measured_fraction_full 0.998
_diffrn_reflns_Laue_measured_fraction_max 0.996
_diffrn_reflns_limit_h_max 4
_diffrn_reflns_limit_h_min -4
_diffrn_reflns_limit_k_max 16
_diffrn_reflns_limit_k_min -16
_diffrn_reflns_limit_l_max 13
_diffrn_reflns_limit_l_min -13
_diffrn_reflns_number 4429
_diffrn_reflns_point_group_measured_fraction_full 0.988
_diffrn_reflns_point_group_measured_fraction_max 0.974
_diffrn_reflns_theta_full 25.242
_diffrn_reflns_theta_max 27.711
_diffrn_reflns_theta_min 1.952
_exptl_absorpt_coefficient_mu 0.137
_exptl_crystal_colour colourless
_exptl_crystal_density_diffrn 1.685
_exptl_crystal_description block
_exptl_crystal_F_000 260
_exptl_crystal_size_max 0.13
_exptl_crystal_size_mid 0.12
_exptl_crystal_size_min 0.10
_refine_diff_density_max 0.213
_refine_diff_density_min -0.205
_refine_diff_density_rms 0.047
_refine_ls_abs_structure_details
;
 Flack x determined using 654 quotients [(I+)-(I-)]/[(I+)+(I-)]
 (Parsons, Flack and Wagner, Acta Cryst. B69 (2013) 249-259).
;
_refine_ls_abs_structure_Flack 3.2(10)
_refine_ls_extinction_method none
_refine_ls_goodness_of_fit_ref 1.015
_refine_ls_hydrogen_treatment mixed
_refine_ls_matrix_type full
_refine_ls_number_parameters 162
_refine_ls_number_reflns 2229
_refine_ls_number_restraints 1
_refine_ls_restrained_S_all 1.014
_refine_ls_R_factor_all 0.0623
_refine_ls_R_factor_gt 0.0473
_refine_ls_shift/su_max 0.010
_refine_ls_shift/su_mean 0.001
_refine_ls_structure_factor_coef Fsqd
_refine_ls_weighting_details 'w=1/[\s^2^(Fo^2^)+(0.0450P)^2^] where P=(Fo^2^+2Fc^2^)/3'
_refine_ls_weighting_scheme calc
_refine_ls_wR_factor_gt 0.1010
_refine_ls_wR_factor_ref 0.1071
_reflns_Friedel_coverage 0.873
_reflns_Friedel_fraction_full 0.976
_reflns_Friedel_fraction_max 0.950
_reflns_number_gt 1805
_reflns_number_total 2229
_reflns_threshold_expression 'I > 2\s(I)'
_cod_data_source_file d1nj01751a2.cif
_cod_data_source_block 0703t_0m
_cod_original_cell_volume 487.2(6)
_cod_original_sg_symbol_H-M 'P 21'
_cod_database_code 7060701
_shelx_shelxl_version_number 2016/6
_shelx_space_group_comment
;
The symmetry employed for this shelxl refinement is uniquely defined
by the following loop, which should always be used as a source of
symmetry information in preference to the above space-group names.
They are only intended as comments.
;

loop_
_space_group_symop_operation_xyz
'x, y, z'
'-x, y+1/2, -z'

loop_
_atom_site_label
_atom_site_type_symbol
_atom_site_fract_x
_atom_site_fract_y
_atom_site_fract_z
_atom_site_U_iso_or_equiv
_atom_site_adp_type
_atom_site_occupancy
_atom_site_site_symmetry_order
_atom_site_calc_flag
_atom_site_refinement_flags_posn
_atom_site_refinement_flags_adp
_atom_site_refinement_flags_occupancy
_atom_site_disorder_assembly
_atom_site_disorder_group
O1 O 0.4023(9) 0.5974(2) 0.7451(3) 0.0394(8) Uani 1 1 d . . . . .
O2 O 0.4625(8) 0.4594(2) 0.6214(3) 0.0374(7) Uani 1 1 d . . . . .
N1 N 0.4639(9) 0.6167(2) 0.3061(3) 0.0256(7) Uani 1 1 d . . . . .
N2 N 0.4417(9) 0.5518(3) 0.2049(3) 0.0303(8) Uani 1 1 d . . . . .
N3 N 0.2684(9) 0.4660(3) 0.2381(3) 0.0303(7) Uani 1 1 d . . . . .
N4 N 0.1695(8) 0.4723(3) 0.3621(3) 0.0278(7) Uani 1 1 d . . . . .
N5 N 0.2410(9) 0.7796(3) 0.6421(3) 0.0325(8) Uani 1 1 d . . . . .
H5A H 0.174270 0.844302 0.644834 0.039 Uiso 1 1 calc R U . . .
H5B H 0.362082 0.752746 0.705124 0.039 Uiso 1 1 calc R U . . .
N6 N -0.0294(9) 0.7648(3) 0.4455(3) 0.0273(7) Uani 1 1 d . . . . .
H6A H -0.094400 0.829599 0.449453 0.033 Uiso 1 1 calc R U . . .
H6B H -0.085719 0.727815 0.379160 0.033 Uiso 1 1 calc R U . . .
N7 N 0.3783(9) 0.5555(2) 0.6324(3) 0.0266(7) Uani 1 1 d . . . . .
N8 N 0.7287(10) 0.4797(3) 0.9535(3) 0.0363(8) Uani 1 1 d . . . . .
H8A H 0.636801 0.513008 0.889108 0.044 Uiso 1 1 calc R U . . .
H8B H 0.776917 0.512550 1.023668 0.044 Uiso 1 1 calc R U . . .
N9 N 0.7234(11) 0.3270(3) 0.8377(3) 0.0409(9) Uani 1 1 d . . . . .
H9A H 0.631431 0.359836 0.772948 0.049 Uiso 1 1 calc R U . . .
H9B H 0.767905 0.260856 0.832610 0.049 Uiso 1 1 calc R U . . .
N10 N 0.9347(10) 0.3267(3) 1.0460(3) 0.0336(8) Uani 1 1 d . . . . .
H10 H 0.966611 0.358103 1.118224 0.040 Uiso 1 1 calc R U . . .
N11 N 1.0271(13) 0.2200(3) 1.0316(4) 0.0403(9) Uani 1 1 d . . . . .
C1 C 0.7960(10) 0.3781(3) 0.9446(3) 0.0271(9) Uani 1 1 d . . . . .
C2 C 0.1578(9) 0.7218(3) 0.5418(3) 0.0227(8) Uani 1 1 d . . . . .
C3 C 0.2657(10) 0.6118(3) 0.5298(3) 0.0207(7) Uani 1 1 d . . . . .
C4 C 0.2944(9) 0.5656(3) 0.4011(3) 0.0221(8) Uani 1 1 d . . . . .
H11A H 1.262(19) 0.206(5) 1.005(6) 0.10(3) Uiso 1 1 d . . . . .
H11B H 1.002(14) 0.194(4) 1.103(5) 0.049(16) Uiso 1 1 d . . . . .

loop_
_atom_site_aniso_label
_atom_site_aniso_U_11
_atom_site_aniso_U_22
_atom_site_aniso_U_33
_atom_site_aniso_U_23
_atom_site_aniso_U_13
_atom_site_aniso_U_12
O1 0.061(2) 0.0353(17) 0.0219(13) -0.0041(12) -0.0065(13) 0.0100(14)
O2 0.0543(18) 0.0192(15) 0.0384(15) 0.0034(12) -0.0092(13) 0.0070(14)
N1 0.0335(18) 0.0206(16) 0.0227(15) -0.0014(13) 0.0008(13) -0.0005(14)
N2 0.0391(19) 0.0259(18) 0.0259(17) -0.0053(14) -0.0019(14) 0.0034(16)
N3 0.0367(18) 0.0234(16) 0.0308(17) -0.0069(15) -0.0054(14) 0.0025(15)
N4 0.0320(17) 0.0207(16) 0.0308(17) -0.0041(14) -0.0005(13) -0.0012(14)
N5 0.041(2) 0.0203(16) 0.0363(19) -0.0080(14) -0.0054(15) 0.0024(15)
N6 0.0356(19) 0.0134(15) 0.0327(18) -0.0023(13) -0.0041(14) 0.0045(13)
N7 0.0309(18) 0.0239(18) 0.0248(17) 0.0004(14) -0.0027(13) 0.0005(15)
N8 0.060(2) 0.0250(19) 0.0237(16) -0.0006(15) -0.0047(15) 0.0041(17)
N9 0.062(3) 0.034(2) 0.0262(18) -0.0068(15) -0.0110(16) 0.0003(19)
N10 0.050(2) 0.0247(18) 0.0260(17) 0.0004(14) -0.0092(15) 0.0017(17)
N11 0.053(3) 0.0256(19) 0.042(3) 0.0048(18) 0.0009(19) 0.0049(19)
C1 0.029(2) 0.029(2) 0.023(2) -0.0044(16) -0.0002(16) -0.0033(17)
C2 0.0220(18) 0.0189(18) 0.0273(19) -0.0029(15) 0.0050(15) -0.0033(16)
C3 0.0234(18) 0.0156(17) 0.0231(17) 0.0004(14) -0.0006(14) -0.0008(15)
C4 0.0219(18) 0.0197(19) 0.0246(18) -0.0008(14) -0.0027(14) 0.0038(15)

loop_
_atom_type_symbol
_atom_type_description
_atom_type_scat_dispersion_real
_atom_type_scat_dispersion_imag
_atom_type_scat_source
C C 0.0033 0.0016 'International Tables Vol C Tables 4.2.6.8 and 6.1.1.4'
H H 0.0000 0.0000 'International Tables Vol C Tables 4.2.6.8 and 6.1.1.4'
N N 0.0061 0.0033 'International Tables Vol C Tables 4.2.6.8 and 6.1.1.4'
O O 0.0106 0.0060 'International Tables Vol C Tables 4.2.6.8 and 6.1.1.4'

loop_
_geom_angle_atom_site_label_1
_geom_angle_atom_site_label_2
_geom_angle_atom_site_label_3
_geom_angle
_geom_angle_site_symmetry_1
_geom_angle_site_symmetry_3
_geom_angle_publ_flag
N2 N1 C4 104.9(3) . . ?
N3 N2 N1 109.2(3) . . ?
N2 N3 N4 109.9(3) . . ?
C4 N4 N3 104.5(3) . . ?
C2 N5 H5A 120.0 . . ?
C2 N5 H5B 120.0 . . ?
H5A N5 H5B 120.0 . . ?
C2 N6 H6A 120.0 . . ?
C2 N6 H6B 120.0 . . ?
H6A N6 H6B 120.0 . . ?
O2 N7 O1 117.8(3) . . ?
O2 N7 C3 120.9(3) . . ?
O1 N7 C3 121.2(3) . . ?
C1 N8 H8A 120.0 . . ?
C1 N8 H8B 120.0 . . ?
H8A N8 H8B 120.0 . . ?
C1 N9 H9A 120.0 . . ?
C1 N9 H9B 120.0 . . ?
H9A N9 H9B 120.0 . . ?
C1 N10 N11 118.4(4) . . ?
C1 N10 H10 120.8 . . ?
N11 N10 H10 120.8 . . ?
N10 N11 H11A 116(4) . . ?
N10 N11 H11B 105(3) . . ?
H11A N11 H11B 108(5) . . ?
N9 C1 N8 120.5(4) . . ?
N9 C1 N10 120.0(4) . . ?
N8 C1 N10 119.5(4) . . ?
N5 C2 N6 119.0(3) . . ?
N5 C2 C3 123.0(4) . . ?
N6 C2 C3 117.9(3) . . ?
N7 C3 C2 121.5(3) . . ?
N7 C3 C4 119.1(3) . . ?
C2 C3 C4 119.0(3) . . ?
N4 C4 N1 111.5(3) . . ?
N4 C4 C3 127.3(3) . . ?
N1 C4 C3 121.2(3) . . ?

loop_
_geom_bond_atom_site_label_1
_geom_bond_atom_site_label_2
_geom_bond_distance
_geom_bond_site_symmetry_2
_geom_bond_publ_flag
O1 N7 1.294(4) . ?
O2 N7 1.267(4) . ?
N1 N2 1.343(4) . ?
N1 C4 1.344(4) . ?
N2 N3 1.313(5) . ?
N3 N4 1.350(4) . ?
N4 C4 1.334(5) . ?
N5 C2 1.313(5) . ?
N5 H5A 0.8600 . ?
N5 H5B 0.8600 . ?
N6 C2 1.329(5) . ?
N6 H6A 0.8600 . ?
N6 H6B 0.8600 . ?
N7 C3 1.350(4) . ?
N8 C1 1.320(5) . ?
N8 H8A 0.8600 . ?
N8 H8B 0.8600 . ?
N9 C1 1.315(5) . ?
N9 H9A 0.8600 . ?
N9 H9B 0.8600 . ?
N10 C1 1.340(5) . ?
N10 N11 1.409(5) . ?
N10 H10 0.8600 . ?
N11 H11A 0.92(7) . ?
N11 H11B 0.83(5) . ?
C2 C3 1.460(5) . ?
C3 C4 1.472(5) . ?

loop_
_geom_torsion_atom_site_label_1
_geom_torsion_atom_site_label_2
_geom_torsion_atom_site_label_3
_geom_torsion_atom_site_label_4
_geom_torsion
_geom_torsion_site_symmetry_1
_geom_torsion_site_symmetry_2
_geom_torsion_site_symmetry_3
_geom_torsion_site_symmetry_4
_geom_torsion_publ_flag
C4 N1 N2 N3 -0.2(4) . . . . ?
N1 N2 N3 N4 0.4(4) . . . . ?
N2 N3 N4 C4 -0.4(4) . . . . ?
N11 N10 C1 N9 5.1(6) . . . . ?
N11 N10 C1 N8 -175.8(4) . . . . ?
O2 N7 C3 C2 178.2(4) . . . . ?
O1 N7 C3 C2 -1.5(5) . . . . ?
O2 N7 C3 C4 -9.3(5) . . . . ?
O1 N7 C3 C4 171.0(3) . . . . ?
N5 C2 C3 N7 16.5(5) . . . . ?
N6 C2 C3 N7 -164.3(3) . . . . ?
N5 C2 C3 C4 -156.0(3) . . . . ?
N6 C2 C3 C4 23.3(5) . . . . ?
N3 N4 C4 N1 0.3(4) . . . . ?
N3 N4 C4 C3 -179.1(3) . . . . ?
N2 N1 C4 N4 0.0(4) . . . . ?
N2 N1 C4 C3 179.3(3) . . . . ?
N7 C3 C4 N4 52.2(5) . . . . ?
C2 C3 C4 N4 -135.1(4) . . . . ?
N7 C3 C4 N1 -127.1(4) . . . . ?
C2 C3 C4 N1 45.6(5) . . . . ?
